data_1508265
loop_
_publ_author_name
'Lin, Che-Jen'
'Liu, Yi-Hung'
'Peng, Shie-Ming'
'Yang, Jye-Shane'

_publ_section_title
;
 Photoluminescence and trans \\rightarrow cis photoisomerization of
 aminostyrene-conjugated phenylpyridine C^N ligands and their complexes
 with platinum(II): the styryl position and the amino substituent effects.
;
_journal_issue 28
_journal_name_full 'The journal of physical chemistry. B'
_journal_page_first 8222
_journal_page_last 8232
_journal_paper_doi 10.1021/jp304893c
_journal_volume 116
_journal_year 2012
_chemical_formula_sum 'C42 H42 N2 O3.5 Pt'
_chemical_formula_weight 825.87
_chemical_name_systematic
; 
 ? 
;
_space_group_IT_number 14
_symmetry_cell_setting monoclinic
_symmetry_space_group_name_Hall '-P 2ybc'
_symmetry_space_group_name_H-M 'P 1 21/c 1'
_atom_sites_solution_hydrogens geom
_atom_sites_solution_primary direct
_atom_sites_solution_secondary difmap
_audit_creation_method SHELXL-97
_cell_angle_alpha 90.00
_cell_angle_beta 92.231(2)
_cell_angle_gamma 90.00
_cell_formula_units_Z 4
_cell_length_a 20.9579(5)
_cell_length_b 13.4509(2)
_cell_length_c 12.1771(2)
_cell_measurement_reflns_used 19583
_cell_measurement_temperature 150(2)
_cell_measurement_theta_max 30.1980
_cell_measurement_theta_min 2.9127
_cell_volume 3430.15(11)
_computing_cell_refinement
; 
CrysAlis RED, Oxford Diffraction Ltd., 
Version 1.171.32.29 (release 10-06-2008 CrysAlis171 .NET) 
(compiled Jun 10 2008,16:49:55) 
Empirical absorption correction using spherical harmonics, 
 implemented in SCALE3 ABSPACK scaling algorithm. 
;
_computing_data_collection
; 
CrysAlis RED, Oxford Diffraction Ltd., 
Version 1.171.32.29 (release 10-06-2008 CrysAlis171 .NET) 
(compiled Jun 10 2008,16:49:55) 
Empirical absorption correction using spherical harmonics, 
 implemented in SCALE3 ABSPACK scaling algorithm. 
;
_computing_data_reduction
; 
CrysAlis RED, Oxford Diffraction Ltd., 
Version 1.171.32.29 (release 10-06-2008 CrysAlis171 .NET) 
(compiled Jun 10 2008,16:49:55) 
Empirical absorption correction using spherical harmonics, 
 implemented in SCALE3 ABSPACK scaling algorithm. 
;
_computing_molecular_graphics SHELXTL
_computing_publication_material SHELXTL
_computing_structure_refinement 'SHELXL-97 (Sheldrick, 1997)'
_computing_structure_solution 'SHELXS-97 (Sheldrick, 1990)'
_diffrn_ambient_temperature 150(2)
_diffrn_measured_fraction_theta_full 0.986
_diffrn_measured_fraction_theta_max 0.986
_diffrn_measurement_device_type 'Oxford Diffraction Gemini A'
_diffrn_measurement_method CCD
_diffrn_radiation_monochromator graphite
_diffrn_radiation_source 'fine-focus sealed tube'
_diffrn_radiation_type MoK\a
_diffrn_radiation_wavelength 0.71073
_diffrn_reflns_av_R_equivalents 0.0445
_diffrn_reflns_av_sigmaI/netI 0.0360
_diffrn_reflns_limit_h_max 27
_diffrn_reflns_limit_h_min -26
_diffrn_reflns_limit_k_max 17
_diffrn_reflns_limit_k_min -17
_diffrn_reflns_limit_l_max 15
_diffrn_reflns_limit_l_min -15
_diffrn_reflns_number 36379
_diffrn_reflns_theta_full 27.50
_diffrn_reflns_theta_max 27.50
_diffrn_reflns_theta_min 2.92
_exptl_absorpt_coefficient_mu 4.135
_exptl_absorpt_correction_T_max 1.00000
_exptl_absorpt_correction_T_min 0.40914
_exptl_absorpt_correction_type multi-scan
_exptl_absorpt_process_details
; 
CrysAlis RED, Oxford Diffraction Ltd., 
Version 1.171.32.29 (release 10-06-2008 CrysAlis171 .NET) 
(compiled Jun 10 2008,16:49:55) 
Empirical absorption correction using spherical harmonics, 
 implemented in SCALE3 ABSPACK scaling algorithm. 
;
_exptl_crystal_density_diffrn 1.599
_exptl_crystal_density_method 'not measured'
_exptl_crystal_F_000 1656
_exptl_crystal_size_max 0.20
_exptl_crystal_size_mid 0.15
_exptl_crystal_size_min 0.10
_refine_diff_density_max 3.535
_refine_diff_density_min -2.015
_refine_diff_density_rms 0.127
_refine_ls_extinction_method none
_refine_ls_goodness_of_fit_ref 1.037
_refine_ls_hydrogen_treatment mixed
_refine_ls_matrix_type full
_refine_ls_number_parameters 431
_refine_ls_number_reflns 7774
_refine_ls_number_restraints 0
_refine_ls_restrained_S_all 1.037
_refine_ls_R_factor_all 0.0577
_refine_ls_R_factor_gt 0.0369
_refine_ls_shift/su_max 0.016
_refine_ls_shift/su_mean 0.001
_refine_ls_structure_factor_coef Fsqd
_refine_ls_weighting_details 'calc w=1/[\s^2^(Fo^2^)+(0.0519P)^2^+7.0318P] where P=(Fo^2^+2Fc^2^)/3'
_refine_ls_weighting_scheme calc
_refine_ls_wR_factor_gt 0.0894
_refine_ls_wR_factor_ref 0.0984
_reflns_number_gt 5912
_reflns_number_total 7774
_reflns_threshold_expression >2sigma(I)
_cod_data_source_file jp304893c_si_001.cif
_cod_data_source_block C2-Ph
_cod_depositor_comments
;
The following automatic conversions were performed:

'_symmetry_cell_setting' value 'Monoclinic' changed to 'monoclinic'
according to /home/saulius/struct/CIF-dictionaries/cif_core.dic
dictionary named 'cif_core.dic' version 2.4.2 from 2011-04-26.

Automatic conversion script
Id: cif_fix_values 1891 2012-01-12 08:04:46Z andrius 

 Adding full bibliography for 1508264--1508265.cif.
;
_cod_original_sg_symbol_H-M P2(1)/c
_cod_original_formula_sum 'C42 H42 N2 O3.50 Pt'
_cod_database_code 1508265

loop_
_symmetry_equiv_pos_as_xyz
'x, y, z'
'-x, y+1/2, -z+1/2'
'-x, -y, -z'
'x, -y-1/2, z-1/2'

loop_
_atom_site_label
_atom_site_type_symbol
_atom_site_fract_x
_atom_site_fract_y
_atom_site_fract_z
_atom_site_U_iso_or_equiv
_atom_site_adp_type
_atom_site_occupancy
_atom_site_symmetry_multiplicity
_atom_site_calc_flag
_atom_site_refinement_flags
_atom_site_disorder_group
Pt1 Pt -0.003994(10) 0.357803(12) 0.586355(13) 0.03060(8) Uani 1 1 d . .
O1 O 0.06279(19) 0.2786(3) 0.4981(3) 0.0425(9) Uani 1 1 d . .
O2 O -0.0695(2) 0.2521(2) 0.5629(3) 0.0418(9) Uani 1 1 d . .
N1 N 0.05447(19) 0.4718(3) 0.6174(3) 0.0276(8) Uani 1 1 d . .
N2 N -0.3794(2) 0.9326(3) 1.0986(4) 0.0389(10) Uani 1 1 d . .
C1 C 0.1036(4) 0.1552(5) 0.3826(5) 0.0589(18) Uani 1 1 d . .
H1A H 0.1405 0.2000 0.3866 0.088 Uiso 1 1 calc R .
H1B H 0.0890 0.1471 0.3058 0.088 Uiso 1 1 calc R .
H1C H 0.1159 0.0903 0.4133 0.088 Uiso 1 1 calc R .
C2 C 0.0506(3) 0.1985(4) 0.4474(4) 0.0493(16) Uani 1 1 d . .
C3 C -0.0063(4) 0.1477(4) 0.4519(5) 0.061(2) Uani 1 1 d . .
H3A H -0.0079 0.0864 0.4132 0.073 Uiso 1 1 calc R .
C4 C -0.0613(4) 0.1724(4) 0.5038(4) 0.0485(16) Uani 1 1 d . .
C5 C -0.1197(4) 0.1079(5) 0.4990(5) 0.069(2) Uani 1 1 d . .
H5A H -0.1535 0.1397 0.5399 0.103 Uiso 1 1 calc R .
H5B H -0.1094 0.0430 0.5317 0.103 Uiso 1 1 calc R .
H5C H -0.1343 0.0989 0.4222 0.103 Uiso 1 1 calc R .
C6 C 0.1144(3) 0.4780(4) 0.5832(4) 0.0377(12) Uani 1 1 d . .
H6A H 0.1308 0.4250 0.5410 0.045 Uiso 1 1 calc R .
C7 C 0.1524(3) 0.5580(4) 0.6069(4) 0.0410(12) Uani 1 1 d . .
H7A H 0.1948 0.5600 0.5821 0.049 Uiso 1 1 calc R .
C8 C 0.1292(3) 0.6359(4) 0.6670(4) 0.0364(12) Uani 1 1 d . .
H8A H 0.1555 0.6915 0.6852 0.044 Uiso 1 1 calc R .
C9 C 0.0672(3) 0.6313(3) 0.7002(4) 0.0320(11) Uani 1 1 d . .
H9A H 0.0500 0.6849 0.7405 0.038 Uiso 1 1 calc R .
C10 C 0.0294(2) 0.5487(3) 0.6750(3) 0.0257(10) Uani 1 1 d . .
C11 C -0.0369(2) 0.5332(3) 0.7024(3) 0.0236(9) Uani 1 1 d . .
C12 C -0.0627(2) 0.4427(3) 0.6661(3) 0.0261(10) Uani 1 1 d . .
C13 C -0.1274(3) 0.4251(4) 0.6853(4) 0.0327(11) Uani 1 1 d . .
H13A H -0.1464 0.3643 0.6617 0.039 Uiso 1 1 calc R .
C14 C -0.1635(2) 0.4943(3) 0.7377(4) 0.0298(10) Uani 1 1 d . .
H14A H -0.2072 0.4803 0.7491 0.036 Uiso 1 1 calc R .
C15 C -0.1377(2) 0.5853(3) 0.7749(3) 0.0258(10) Uani 1 1 d . .
C16 C -0.0740(2) 0.6021(3) 0.7572(4) 0.0273(10) Uani 1 1 d . .
H16A H -0.0549 0.6622 0.7830 0.033 Uiso 1 1 calc R .
C17 C -0.1747(2) 0.6604(3) 0.8328(4) 0.0307(11) Uani 1 1 d . .
H17A H -0.1513 0.7141 0.8652 0.037 Uiso 1 1 calc R .
C18 C -0.2377(3) 0.6612(4) 0.8446(4) 0.0328(11) Uani 1 1 d . .
H18A H -0.2617 0.6103 0.8080 0.039 Uiso 1 1 calc R .
C19 C -0.2731(2) 0.7327(4) 0.9083(4) 0.0307(10) Uani 1 1 d . .
C20 C -0.2433(2) 0.7966(4) 0.9853(4) 0.0305(10) Uani 1 1 d . .
H20A H -0.1981 0.7948 0.9953 0.037 Uiso 1 1 calc R .
C21 C -0.2777(2) 0.8621(3) 1.0468(4) 0.0307(10) Uani 1 1 d . .
H21A H -0.2560 0.9045 1.0984 0.037 Uiso 1 1 calc R .
C22 C -0.3442(2) 0.8667(3) 1.0341(4) 0.0318(11) Uani 1 1 d . .
C23 C -0.3749(2) 0.8045(4) 0.9565(4) 0.0346(11) Uani 1 1 d . .
H23A H -0.4199 0.8073 0.9453 0.042 Uiso 1 1 calc R .
C24 C -0.3393(2) 0.7387(4) 0.8961(4) 0.0338(11) Uani 1 1 d . .
H24A H -0.3609 0.6963 0.8445 0.041 Uiso 1 1 calc R .
C25 C -0.3514(2) 1.0234(4) 1.1367(5) 0.0366(12) Uani 1 1 d . .
C26 C -0.3201(3) 1.0849(4) 1.0642(5) 0.0464(14) Uani 1 1 d . .
H26A H -0.3181 1.0673 0.9889 0.056 Uiso 1 1 calc R .
C27 C -0.2918(3) 1.1717(5) 1.1026(6) 0.0562(17) Uani 1 1 d . .
H27A H -0.2699 1.2134 1.0536 0.067 Uiso 1 1 calc R .
C28 C -0.2953(3) 1.1982(5) 1.2116(6) 0.0578(18) Uani 1 1 d . .
H28A H -0.2757 1.2579 1.2375 0.069 Uiso 1 1 calc R .
C29 C -0.3271(3) 1.1379(4) 1.2834(6) 0.0509(15) Uani 1 1 d . .
H29A H -0.3300 1.1566 1.3583 0.061 Uiso 1 1 calc R .
C30 C -0.3547(3) 1.0508(4) 1.2459(5) 0.0424(13) Uani 1 1 d . .
H30A H -0.3762 1.0090 1.2954 0.051 Uiso 1 1 calc R .
C31 C -0.4419(2) 0.9090(4) 1.1327(4) 0.0381(12) Uani 1 1 d . .
C32 C -0.4881(3) 0.9829(5) 1.1343(5) 0.0434(13) Uani 1 1 d . .
H32A H -0.4781 1.0488 1.1127 0.052 Uiso 1 1 calc R .
C33 C -0.5485(3) 0.9599(5) 1.1675(5) 0.0545(16) Uani 1 1 d . .
H33A H -0.5799 1.0107 1.1695 0.065 Uiso 1 1 calc R .
C34 C -0.5642(3) 0.8646(6) 1.1977(6) 0.0630(19) Uani 1 1 d . .
H34A H -0.6062 0.8495 1.2194 0.076 Uiso 1 1 calc R .
C35 C -0.5182(3) 0.7914(5) 1.1961(6) 0.0595(17) Uani 1 1 d . .
H35A H -0.5285 0.7256 1.2177 0.071 Uiso 1 1 calc R .
C36 C -0.4574(3) 0.8125(4) 1.1636(5) 0.0456(13) Uani 1 1 d . .
H36A H -0.4262 0.7614 1.1622 0.055 Uiso 1 1 calc R .
O3 O 0.2865(4) 0.5549(5) 0.7722(6) 0.118(2) Uani 1 1 d . .
C37 C 0.2908(6) 0.5673(6) 0.8845(8) 0.100(3) Uani 1 1 d . .
H37A H 0.2561 0.6106 0.9094 0.120 Uiso 1 1 calc R .
H37B H 0.3324 0.5972 0.9076 0.120 Uiso 1 1 calc R .
C38 C 0.2852(9) 0.4721(8) 0.9270(13) 0.192(8) Uani 1 1 d . .
H38A H 0.2402 0.4577 0.9430 0.230 Uiso 1 1 calc R .
H38B H 0.3116 0.4653 0.9958 0.230 Uiso 1 1 calc R .
C39 C 0.3085(7) 0.4011(7) 0.8399(8) 0.113(4) Uani 1 1 d . .
H39A H 0.3557 0.3995 0.8373 0.135 Uiso 1 1 calc R .
H39B H 0.2916 0.3329 0.8483 0.135 Uiso 1 1 calc R .
C40 C 0.2807(5) 0.4498(6) 0.7529(8) 0.095(3) Uani 1 1 d . .
H40A H 0.2351 0.4311 0.7443 0.114 Uiso 1 1 calc R .
H40B H 0.3021 0.4317 0.6846 0.114 Uiso 1 1 calc R .
O4 O -0.5274(16) 0.543(3) 1.030(3) 0.225(11) Uiso 0.50 1 d P 1
C41 C -0.4714(8) 0.5678(13) 0.9779(14) 0.162(5) Uiso 1 1 d . 1
H41A H -0.4547 0.6321 0.9971 0.194 Uiso 1 1 d R 1
H41B H -0.4816 0.5661 0.9003 0.194 Uiso 1 1 d R 1
C42 C -0.4187(12) 0.4753(17) 1.006(2) 0.114(7) Uiso 0.50 1 d P 1
H42A H -0.3977 0.4944 1.0738 0.137 Uiso 0.50 1 d PR 1
H42B H -0.3867 0.4727 0.9514 0.137 Uiso 0.50 1 d PR 1
C43 C -0.4471(14) 0.380(2) 1.019(3) 0.142(10) Uiso 0.50 1 d P 1
H43A H -0.4325 0.3479 1.0861 0.171 Uiso 0.50 1 d PR 1
H43B H -0.4417 0.3379 0.9569 0.171 Uiso 0.50 1 d PR 1

loop_
_atom_site_aniso_label
_atom_site_aniso_U_11
_atom_site_aniso_U_22
_atom_site_aniso_U_33
_atom_site_aniso_U_23
_atom_site_aniso_U_13
_atom_site_aniso_U_12
Pt1 0.05255(14) 0.02020(10) 0.01840(9) -0.00091(6) -0.00683(7) 0.00819(8)
O1 0.065(3) 0.0328(19) 0.0289(18) -0.0070(14) -0.0120(17) 0.0220(18)
O2 0.074(3) 0.0255(17) 0.0252(17) -0.0017(13) -0.0105(17) -0.0042(17)
N1 0.036(2) 0.0278(19) 0.0180(17) 0.0013(14) -0.0065(16) 0.0094(17)
N2 0.029(2) 0.035(2) 0.053(3) -0.010(2) 0.011(2) -0.0043(19)
C1 0.085(5) 0.049(4) 0.042(3) -0.016(3) -0.006(3) 0.025(3)
C2 0.088(5) 0.032(3) 0.027(3) -0.005(2) -0.019(3) 0.023(3)
C3 0.113(6) 0.037(3) 0.031(3) -0.018(2) -0.031(3) 0.027(4)
C4 0.091(5) 0.023(2) 0.030(3) 0.000(2) -0.020(3) -0.002(3)
C5 0.122(7) 0.039(3) 0.044(3) -0.008(3) -0.008(4) -0.021(4)
C6 0.044(3) 0.041(3) 0.028(2) -0.002(2) 0.000(2) 0.017(2)
C7 0.033(3) 0.051(3) 0.039(3) 0.003(2) 0.000(2) 0.010(3)
C8 0.033(3) 0.040(3) 0.036(3) 0.000(2) 0.000(2) -0.001(2)
C9 0.044(3) 0.027(2) 0.025(2) -0.0045(18) -0.005(2) 0.006(2)
C10 0.036(3) 0.029(2) 0.0113(18) 0.0045(16) -0.0053(17) 0.0080(19)
C11 0.031(2) 0.024(2) 0.0155(19) 0.0026(15) -0.0054(17) 0.0024(18)
C12 0.041(3) 0.023(2) 0.0136(18) -0.0005(16) -0.0062(18) 0.0056(19)
C13 0.051(3) 0.023(2) 0.023(2) -0.0008(18) -0.002(2) -0.006(2)
C14 0.035(3) 0.030(2) 0.024(2) 0.0023(18) -0.002(2) -0.008(2)
C15 0.035(3) 0.026(2) 0.0164(19) 0.0012(16) -0.0003(18) -0.0003(19)
C16 0.041(3) 0.020(2) 0.021(2) -0.0012(17) -0.0008(19) -0.0062(19)
C17 0.039(3) 0.029(2) 0.024(2) -0.0018(18) 0.003(2) -0.005(2)
C18 0.039(3) 0.032(3) 0.028(2) -0.0054(19) 0.003(2) -0.008(2)
C19 0.035(3) 0.032(2) 0.025(2) -0.0014(18) 0.004(2) -0.008(2)
C20 0.028(3) 0.034(2) 0.030(2) -0.0008(19) 0.003(2) -0.006(2)
C21 0.034(3) 0.028(2) 0.030(2) -0.0034(19) 0.002(2) -0.006(2)
C22 0.031(3) 0.032(3) 0.033(2) -0.0001(19) 0.006(2) -0.003(2)
C23 0.025(3) 0.039(3) 0.039(3) -0.001(2) 0.001(2) -0.005(2)
C24 0.037(3) 0.033(3) 0.032(2) -0.004(2) 0.000(2) -0.012(2)
C25 0.023(3) 0.036(3) 0.050(3) -0.007(2) 0.002(2) 0.002(2)
C26 0.037(3) 0.042(3) 0.061(4) -0.007(3) 0.006(3) 0.002(3)
C27 0.044(4) 0.037(3) 0.088(5) -0.003(3) 0.008(3) -0.003(3)
C28 0.037(3) 0.038(3) 0.097(5) -0.024(3) -0.007(3) 0.003(3)
C29 0.040(3) 0.051(4) 0.062(4) -0.020(3) 0.001(3) 0.008(3)
C30 0.035(3) 0.041(3) 0.052(3) -0.007(2) 0.005(3) 0.008(2)
C31 0.030(3) 0.047(3) 0.038(3) -0.001(2) 0.004(2) -0.003(2)
C32 0.036(3) 0.051(3) 0.043(3) 0.003(3) 0.005(2) 0.002(3)
C33 0.030(3) 0.074(4) 0.060(4) 0.002(3) 0.003(3) 0.008(3)
C34 0.033(3) 0.084(5) 0.073(5) 0.002(4) 0.014(3) -0.012(3)
C35 0.051(4) 0.064(4) 0.065(4) 0.006(3) 0.014(3) -0.016(3)
C36 0.040(3) 0.045(3) 0.053(3) 0.002(3) 0.011(3) -0.004(3)
O3 0.169(7) 0.062(4) 0.119(6) 0.005(4) -0.021(5) 0.004(4)
C37 0.158(10) 0.062(5) 0.082(6) -0.014(5) 0.022(6) 0.004(6)
C38 0.32(2) 0.070(7) 0.192(14) -0.018(8) 0.168(15) -0.031(10)
C39 0.200(12) 0.056(5) 0.085(6) 0.015(5) 0.046(7) 0.013(6)
C40 0.121(8) 0.057(5) 0.104(7) -0.016(5) -0.033(6) 0.018(5)

loop_
_atom_type_symbol
_atom_type_description
_atom_type_scat_dispersion_real
_atom_type_scat_dispersion_imag
_atom_type_scat_source
C C 0.0033 0.0016 'International Tables Vol C Tables 4.2.6.8 and 6.1.1.4'
H H 0.0000 0.0000 'International Tables Vol C Tables 4.2.6.8 and 6.1.1.4'
N N 0.0061 0.0033 'International Tables Vol C Tables 4.2.6.8 and 6.1.1.4'
O O 0.0106 0.0060 'International Tables Vol C Tables 4.2.6.8 and 6.1.1.4'
Pt Pt -1.7033 8.3905 'International Tables Vol C Tables 4.2.6.8 and 6.1.1.4'

loop_
_geom_angle_atom_site_label_1
_geom_angle_atom_site_label_2
_geom_angle_atom_site_label_3
_geom_angle
_geom_angle_site_symmetry_1
_geom_angle_site_symmetry_3
C12 Pt1 O2 92.55(18) . .
C12 Pt1 N1 81.42(18) . .
O2 Pt1 N1 173.97(15) . .
C12 Pt1 O1 175.04(17) . .
O2 Pt1 O1 91.96(16) . .
N1 Pt1 O1 94.06(16) . .
C2 O1 Pt1 124.0(4) . .
C4 O2 Pt1 124.2(4) . .
C6 N1 C10 119.7(4) . .
C6 N1 Pt1 124.4(3) . .
C10 N1 Pt1 115.8(3) . .
C22 N2 C25 120.1(4) . .
C22 N2 C31 121.9(4) . .
C25 N2 C31 117.9(4) . .
C2 C1 H1A 109.5 . .
C2 C1 H1B 109.5 . .
H1A C1 H1B 109.5 . .
C2 C1 H1C 109.5 . .
H1A C1 H1C 109.5 . .
H1B C1 H1C 109.5 . .
O1 C2 C3 124.2(6) . .
O1 C2 C1 116.6(7) . .
C3 C2 C1 119.1(5) . .
C4 C3 C2 129.8(5) . .
C4 C3 H3A 115.1 . .
C2 C3 H3A 115.1 . .
O2 C4 C3 125.5(6) . .
O2 C4 C5 111.8(6) . .
C3 C4 C5 122.7(6) . .
C4 C5 H5A 109.5 . .
C4 C5 H5B 109.5 . .
H5A C5 H5B 109.5 . .
C4 C5 H5C 109.5 . .
H5A C5 H5C 109.5 . .
H5B C5 H5C 109.5 . .
N1 C6 C7 121.9(5) . .
N1 C6 H6A 119.0 . .
C7 C6 H6A 119.0 . .
C6 C7 C8 119.9(5) . .
C6 C7 H7A 120.0 . .
C8 C7 H7A 120.0 . .
C7 C8 C9 118.6(5) . .
C7 C8 H8A 120.7 . .
C9 C8 H8A 120.7 . .
C8 C9 C10 120.3(4) . .
C8 C9 H9A 119.8 . .
C10 C9 H9A 119.8 . .
N1 C10 C9 119.5(4) . .
N1 C10 C11 113.4(4) . .
C9 C10 C11 127.1(4) . .
C12 C11 C16 120.9(4) . .
C12 C11 C10 114.5(4) . .
C16 C11 C10 124.6(4) . .
C11 C12 C13 117.3(4) . .
C11 C12 Pt1 114.9(3) . .
C13 C12 Pt1 127.8(3) . .
C14 C13 C12 121.1(4) . .
C14 C13 H13A 119.4 . .
C12 C13 H13A 119.4 . .
C13 C14 C15 121.9(5) . .
C13 C14 H14A 119.1 . .
C15 C14 H14A 119.1 . .
C16 C15 C14 117.1(4) . .
C16 C15 C17 119.6(4) . .
C14 C15 C17 123.3(4) . .
C15 C16 C11 121.7(4) . .
C15 C16 H16A 119.1 . .
C11 C16 H16A 119.1 . .
C18 C17 C15 126.9(4) . .
C18 C17 H17A 116.6 . .
C15 C17 H17A 116.6 . .
C17 C18 C19 126.1(4) . .
C17 C18 H18A 117.0 . .
C19 C18 H18A 117.0 . .
C24 C19 C20 116.9(4) . .
C24 C19 C18 120.5(4) . .
C20 C19 C18 122.6(5) . .
C21 C20 C19 121.8(5) . .
C21 C20 H20A 119.1 . .
C19 C20 H20A 119.1 . .
C20 C21 C22 120.5(4) . .
C20 C21 H21A 119.7 . .
C22 C21 H21A 119.7 . .
C21 C22 C23 118.6(4) . .
C21 C22 N2 120.4(4) . .
C23 C22 N2 121.0(5) . .
C24 C23 C22 119.9(5) . .
C24 C23 H23A 120.1 . .
C22 C23 H23A 120.1 . .
C23 C24 C19 122.3(5) . .
C23 C24 H24A 118.9 . .
C19 C24 H24A 118.9 . .
C30 C25 C26 119.6(5) . .
C30 C25 N2 120.4(5) . .
C26 C25 N2 120.1(5) . .
C27 C26 C25 119.6(6) . .
C27 C26 H26A 120.2 . .
C25 C26 H26A 120.2 . .
C28 C27 C26 120.3(6) . .
C28 C27 H27A 119.8 . .
C26 C27 H27A 119.8 . .
C27 C28 C29 120.1(6) . .
C27 C28 H28A 119.9 . .
C29 C28 H28A 119.9 . .
C30 C29 C28 119.8(6) . .
C30 C29 H29A 120.1 . .
C28 C29 H29A 120.1 . .
C29 C30 C25 120.6(6) . .
C29 C30 H30A 119.7 . .
C25 C30 H30A 119.7 . .
C32 C31 C36 119.6(5) . .
C32 C31 N2 119.6(5) . .
C36 C31 N2 120.8(5) . .
C33 C32 C31 119.5(6) . .
C33 C32 H32A 120.3 . .
C31 C32 H32A 120.3 . .
C34 C33 C32 121.3(6) . .
C34 C33 H33A 119.4 . .
C32 C33 H33A 119.4 . .
C33 C34 C35 119.1(6) . .
C33 C34 H34A 120.5 . .
C35 C34 H34A 120.5 . .
C34 C35 C36 120.8(6) . .
C34 C35 H35A 119.6 . .
C36 C35 H35A 119.6 . .
C35 C36 C31 119.8(6) . .
C35 C36 H36A 120.1 . .
C31 C36 H36A 120.1 . .
C37 O3 C40 106.5(7) . .
O3 C37 C38 104.8(9) . .
O3 C37 H37A 110.8 . .
C38 C37 H37A 110.8 . .
O3 C37 H37B 110.8 . .
C38 C37 H37B 110.8 . .
H37A C37 H37B 108.9 . .
C37 C38 C39 106.6(9) . .
C37 C38 H38A 110.4 . .
C39 C38 H38A 110.4 . .
C37 C38 H38B 110.4 . .
C39 C38 H38B 110.4 . .
H38A C38 H38B 108.6 . .
C40 C39 C38 95.8(10) . .
C40 C39 H39A 112.6 . .
C38 C39 H39A 112.6 . .
C40 C39 H39B 112.6 . .
C38 C39 H39B 112.6 . .
H39A C39 H39B 110.1 . .
C39 C40 O3 108.4(8) . .
C39 C40 H40A 110.0 . .
O3 C40 H40A 110.0 . .
C39 C40 H40B 110.0 . .
O3 C40 H40B 110.0 . .
H40A C40 H40B 108.4 . .
C42 O4 C43 69(2) 3_467 3_467
C42 O4 C41 132(3) 3_467 .
C43 O4 C41 87(3) 3_467 .
C42 O4 C41 76(2) 3_467 3_467
C43 O4 C41 139(3) 3_467 3_467
C41 O4 C41 103(2) . 3_467
C42 O4 O4 109(3) 3_467 3_467
C43 O4 O4 126(3) 3_467 3_467
C41 O4 O4 53.9(17) . 3_467
C41 O4 O4 48.8(17) 3_467 3_467
O4 C41 O4 77(2) . 3_467
O4 C41 C42 107(2) . .
O4 C41 C42 44.5(14) 3_467 .
O4 C41 C43 44.5(15) . 3_467
O4 C41 C43 112(2) 3_467 3_467
C42 C41 C43 150.9(17) . 3_467
O4 C41 H41A 114.1 . .
O4 C41 H41A 157.0 3_467 .
C42 C41 H41A 112.7 . .
C43 C41 H41A 89.0 3_467 .
O4 C41 H41B 106.3 . .
O4 C41 H41B 85.0 3_467 .
C42 C41 H41B 107.3 . .
C43 C41 H41B 81.7 3_467 .
H41A C41 H41B 109.1 . .
O4 C42 C43 58(2) 3_467 .
O4 C42 C41 59.3(19) 3_467 .
C43 C42 C41 114(2) . .
O4 C42 H42A 138.4 3_467 .
C43 C42 H42A 108.5 . .
C41 C42 H42A 104.5 . .
O4 C42 H42B 114.4 3_467 .
C43 C42 H42B 110.8 . .
C41 C42 H42B 111.1 . .
H42A C42 H42B 107.2 . .
O4 C43 C42 53.0(19) 3_467 .
O4 C43 C41 48.8(18) 3_467 3_467
C42 C43 C41 93(2) . 3_467
O4 C43 H43A 149.5 3_467 .
C42 C43 H43A 112.6 . .
C41 C43 H43A 115.0 3_467 .
O4 C43 H43B 99.4 3_467 .
C42 C43 H43B 112.0 . .
C41 C43 H43B 112.1 3_467 .
H43A C43 H43B 111.1 . .

loop_
_geom_bond_atom_site_label_1
_geom_bond_atom_site_label_2
_geom_bond_distance
_geom_bond_site_symmetry_2
Pt1 C12 1.963(4) .
Pt1 O2 1.989(4) .
Pt1 N1 1.990(4) .
Pt1 O1 2.089(3) .
O1 C2 1.263(6) .
O2 C4 1.307(6) .
N1 C6 1.341(7) .
N1 C10 1.365(6) .
N2 C22 1.412(6) .
N2 C25 1.425(7) .
N2 C31 1.425(7) .
C1 C2 1.505(9) .
C1 H1A 0.9800 .
C1 H1B 0.9800 .
C1 H1C 0.9800 .
C2 C3 1.378(10) .
C3 C4 1.376(10) .
C3 H3A 0.9500 .
C4 C5 1.499(10) .
C5 H5A 0.9800 .
C5 H5B 0.9800 .
C5 H5C 0.9800 .
C6 C7 1.363(8) .
C6 H6A 0.9500 .
C7 C8 1.376(7) .
C7 H7A 0.9500 .
C8 C9 1.379(8) .
C8 H8A 0.9500 .
C9 C10 1.391(7) .
C9 H9A 0.9500 .
C10 C11 1.457(7) .
C11 C12 1.396(6) .
C11 C16 1.397(6) .
C12 C13 1.404(7) .
C13 C14 1.372(7) .
C13 H13A 0.9500 .
C14 C15 1.405(6) .
C14 H14A 0.9500 .
C15 C16 1.379(7) .
C15 C17 1.471(6) .
C16 H16A 0.9500 .
C17 C18 1.332(7) .
C17 H17A 0.9500 .
C18 C19 1.458(7) .
C18 H18A 0.9500 .
C19 C24 1.393(7) .
C19 C20 1.400(6) .
C20 C21 1.378(7) .
C20 H20A 0.9500 .
C21 C22 1.398(7) .
C21 H21A 0.9500 .
C22 C23 1.399(7) .
C23 C24 1.386(7) .
C23 H23A 0.9500 .
C24 H24A 0.9500 .
C25 C30 1.384(8) .
C25 C26 1.392(8) .
C26 C27 1.383(8) .
C26 H26A 0.9500 .
C27 C28 1.379(10) .
C27 H27A 0.9500 .
C28 C29 1.382(10) .
C28 H28A 0.9500 .
C29 C30 1.377(8) .
C29 H29A 0.9500 .
C30 H30A 0.9500 .
C31 C32 1.387(8) .
C31 C36 1.394(8) .
C32 C33 1.380(8) .
C32 H32A 0.9500 .
C33 C34 1.378(9) .
C33 H33A 0.9500 .
C34 C35 1.378(10) .
C34 H34A 0.9500 .
C35 C36 1.379(8) .
C35 H35A 0.9500 .
C36 H36A 0.9500 .
O3 C37 1.376(11) .
O3 C40 1.437(10) .
C37 C38 1.387(13) .
C37 H37A 0.9900 .
C37 H37B 0.9900 .
C38 C39 1.521(14) .
C38 H38A 0.9900 .
C38 H38B 0.9900 .
C39 C40 1.357(13) .
C39 H39A 0.9900 .
C39 H39B 0.9900 .
C40 H40A 0.9900 .
C40 H40B 0.9900 .
O4 C42 1.22(3) 3_467
O4 C43 1.30(4) 3_467
O4 C41 1.39(3) .
O4 C41 1.50(3) 3_467
O4 O4 1.80(6) 3_467
C41 O4 1.50(3) 3_467
C41 C42 1.69(3) .
C41 C43 1.85(3) 3_467
C41 H41A 0.9599 .
C41 H41B 0.9600 .
C42 O4 1.22(3) 3_467
C42 C43 1.42(3) .
C42 H42A 0.9599 .
C42 H42B 0.9600 .
C43 O4 1.30(4) 3_467
C43 C41 1.85(3) 3_467
C43 H43A 0.9600 .
C43 H43B 0.9600 .
